data_2221972
loop_
_publ_author_name
'Fun, Hoong Kun'
'Chanawanno, Kullapa'
'Chantrapromma, Suchada'

_publ_section_title
;
 (<i>E</i>)-1-Methyl-4-[2-(2-naphthyl)vinyl]pyridinium iodide
;
_journal_coeditor_code CI2807
_journal_issue 6
_journal_name_full 'Acta Crystallographica Section E'
_journal_page_first o1406
_journal_page_last o1407
_journal_paper_doi 10.1107/S1600536809019114
_journal_volume 65
_journal_year 2009
_chemical_formula_iupac 'C18 H16 N +, I -'
_chemical_formula_moiety 'C18 H16 N +, I -'
_chemical_formula_sum 'C18 H16 I N'
_chemical_formula_weight 373.29
_chemical_melting_point_gt 557
_chemical_melting_point_lt 558
_chemical_name_systematic
;
(<i>E</i>)-1-Methyl-4-[2-(2-naphthyl)vinyl]pyridinium iodide
;
_space_group_IT_number 14
_symmetry_cell_setting monoclinic
_symmetry_space_group_name_Hall '-P 2ybc'
_symmetry_space_group_name_H-M 'P 1 21/c 1'
_atom_sites_solution_hydrogens geom
_atom_sites_solution_primary direct
_atom_sites_solution_secondary difmap
_audit_creation_method SHELXL-97
_cell_angle_alpha 90.00
_cell_angle_beta 101.2800(10)
_cell_angle_gamma 90.00
_cell_formula_units_Z 4
_cell_length_a 7.27890(10)
_cell_length_b 10.9363(2)
_cell_length_c 20.0883(4)
_cell_measurement_reflns_used 6896
_cell_measurement_temperature 100(2)
_cell_measurement_theta_max 35.00
_cell_measurement_theta_min 2.13
_cell_volume 1568.22(5)
_computing_cell_refinement 'SAINT (Bruker, 2005)'
_computing_data_collection 'APEX2 (Bruker, 2005)'
_computing_data_reduction 'SAINT (Bruker, 2005)'
_computing_molecular_graphics 'SHELXTL (Sheldrick, 2008)'
_computing_publication_material
;
SHELXTL (Sheldrick, 2008) and PLATON (Spek, 2009)
;
_computing_structure_refinement 'SHELXTL (Sheldrick, 2008)'
_computing_structure_solution 'SHELXTL (Sheldrick, 2008)'
_diffrn_ambient_temperature 100
_diffrn_measured_fraction_theta_full 0.999
_diffrn_measured_fraction_theta_max 0.999
_diffrn_measurement_device_type 'Bruker APEXII CCD area-detector'
_diffrn_measurement_method '\f and \w'
_diffrn_radiation_monochromator graphite
_diffrn_radiation_source 'sealed tube'
_diffrn_radiation_type MoK\a
_diffrn_radiation_wavelength 0.71073
_diffrn_reflns_av_R_equivalents 0.0280
_diffrn_reflns_av_sigmaI/netI 0.0254
_diffrn_reflns_limit_h_max 11
_diffrn_reflns_limit_h_min -11
_diffrn_reflns_limit_k_max 16
_diffrn_reflns_limit_k_min -17
_diffrn_reflns_limit_l_max 27
_diffrn_reflns_limit_l_min -32
_diffrn_reflns_number 34203
_diffrn_reflns_theta_full 35.00
_diffrn_reflns_theta_max 35.00
_diffrn_reflns_theta_min 2.13
_diffrn_standards_number 0
_exptl_absorpt_coefficient_mu 2.032
_exptl_absorpt_correction_T_max 0.8383
_exptl_absorpt_correction_T_min 0.4123
_exptl_absorpt_correction_type multi-scan
_exptl_absorpt_process_details '(SADABS; Bruker, 2005)'
_exptl_crystal_colour yellow
_exptl_crystal_density_diffrn 1.581
_exptl_crystal_density_method 'not measured'
_exptl_crystal_description Plate
_exptl_crystal_F_000 736
_exptl_crystal_size_max 0.53
_exptl_crystal_size_mid 0.30
_exptl_crystal_size_min 0.09
_refine_diff_density_max 3.511
_refine_diff_density_min -2.416
_refine_ls_extinction_method none
_refine_ls_goodness_of_fit_ref 1.060
_refine_ls_hydrogen_treatment constr
_refine_ls_matrix_type full
_refine_ls_number_parameters 338
_refine_ls_number_reflns 6896
_refine_ls_number_restraints 91
_refine_ls_restrained_S_all 1.057
_refine_ls_R_factor_all 0.0701
_refine_ls_R_factor_gt 0.0555
_refine_ls_shift/su_max 0.001
_refine_ls_shift/su_mean 0.000
_refine_ls_structure_factor_coef Fsqd
_refine_ls_weighting_details 'calc w=1/[\s^2^(Fo^2^)+(0.0586P)^2^+4.6136P] where P=(Fo^2^+2Fc^2^)/3'
_refine_ls_weighting_scheme calc
_refine_ls_wR_factor_gt 0.1395
_refine_ls_wR_factor_ref 0.1475
_reflns_number_gt 5373
_reflns_number_total 6896
_reflns_threshold_expression I>2\s(I)
_cod_data_source_file ci2807.cif
_cod_data_source_block I
_cod_depositor_comments
;
The following automatic conversions were performed:
'_symmetry_cell_setting' value 'Monoclinic' changed to 'monoclinic'
according to '/home/saulius/struct/CIF-dictionaries/cif_core.dic'
dictionary named 'cif_core.dic' version 2.4.1 from 2010-06-29.

Automatic conversion script
Id: cif_fix_enum 1527 2010-12-29 10:47:43Z saulius 

The following automatic conversions were performed:

'_symmetry_cell_setting' value 'Monoclinic' changed to 'monoclinic'
according to /home/saulius/struct/CIF-dictionaries/cif_core.dic
dictionary named 'cif_core.dic' version 2.4.1 from 2010-06-29.

Automatic conversion script
Id: cif_fix_values 1715 2011-07-08 13:25:40Z adriana 
;
_cod_original_sg_symbol_H-M 'P 21/c'
_cod_database_code 2221972
_cod_database_fobs_code 2221972

loop_
_symmetry_equiv_pos_as_xyz
'x, y, z'
'-x, y+1/2, -z+1/2'
'-x, -y, -z'
'x, -y-1/2, z-1/2'

loop_
_atom_site_type_symbol
_atom_site_label
_atom_site_fract_x
_atom_site_fract_y
_atom_site_fract_z
_atom_site_U_iso_or_equiv
_atom_site_adp_type
_atom_site_calc_flag
_atom_site_refinement_flags
_atom_site_occupancy
_atom_site_disorder_assembly
_atom_site_disorder_group
I I1 0.48129(4) 0.73286(2) 0.633723(12) 0.03874(9) Uani d . 1 . .
N N1A 0.520(4) 0.174(3) 1.153(2) 0.022(2) Uani d PU 0.555(7) A 1
C C1A 0.3651(10) 0.1993(7) 1.0385(4) 0.0268(12) Uani d PU 0.555(7) A 1
H H1AA 0.3113 0.1634 0.9973 0.032 Uiso calc PR 0.555(7) A 1
C C2A 0.452(2) 0.1269(8) 1.0898(7) 0.0230(16) Uani d PU 0.555(7) A 1
H H2AA 0.4665 0.0440 1.0820 0.028 Uiso calc PR 0.555(7) A 1
C C3A 0.516(2) 0.2966(15) 1.1600(7) 0.033(2) Uani d PU 0.555(7) A 1
H H3AA 0.5689 0.3307 1.2018 0.039 Uiso calc PR 0.555(7) A 1
C C4A 0.4359(12) 0.3744(8) 1.1076(5) 0.0290(15) Uani d PU 0.555(7) A 1
H H4AA 0.4382 0.4586 1.1145 0.035 Uiso calc PR 0.555(7) A 1
C C5A 0.3533(8) 0.3270(6) 1.0454(4) 0.0238(11) Uani d PU 0.555(7) A 1
C C6A 0.2561(8) 0.4011(5) 0.9884(3) 0.0283(12) Uani d PU 0.555(7) A 1
H H6AA 0.2049 0.3616 0.9480 0.034 Uiso calc PR 0.555(7) A 1
C C7A 0.2374(8) 0.5225(5) 0.9915(3) 0.0282(12) Uani d PU 0.555(7) A 1
H H7AA 0.2908 0.5591 1.0325 0.034 Uiso calc PR 0.555(7) A 1
C C8A 0.1433(9) 0.6045(7) 0.9383(4) 0.0268(11) Uani d PU 0.555(7) A 1
C C9A 0.1464(11) 0.7284(8) 0.9532(4) 0.0263(12) Uani d PU 0.555(7) A 1
H H9AA 0.2117 0.7573 0.9947 0.032 Uiso calc PR 0.555(7) A 1
C C10A 0.047(3) 0.8108(13) 0.9036(9) 0.028(2) Uani d PU 0.555(7) A 1
C C11A 0.0570(16) 0.9380(9) 0.9171(5) 0.0303(17) Uani d PU 0.555(7) A 1
H H11A 0.1258 0.9661 0.9582 0.036 Uiso calc PR 0.555(7) A 1
C C12A -0.0330(19) 1.0196(11) 0.8709(6) 0.041(2) Uani d PU 0.555(7) A 1
H H12A -0.0320 1.1026 0.8811 0.049 Uiso calc PR 0.555(7) A 1
C C13A -0.128(4) 0.976(2) 0.8070(8) 0.047(4) Uani d PU 0.555(7) A 1
H H13A -0.1882 1.0300 0.7738 0.056 Uiso calc PR 0.555(7) A 1
C C14A -0.129(4) 0.852(2) 0.7955(13) 0.047(3) Uani d PU 0.555(7) A 1
H H14A -0.1968 0.8284 0.7534 0.057 Uiso calc PR 0.555(7) A 1
C C15A -0.0433(17) 0.7529(12) 0.8368(7) 0.0400(17) Uani d PU 0.555(7) A 1
C C16A -0.040(2) 0.6423(19) 0.8260(7) 0.0400(17) Uani d PU 0.555(7) A 1
H H16A -0.1012 0.6131 0.7840 0.048 Uiso calc PR 0.555(7) A 1
C C17A 0.0489(12) 0.5599(8) 0.8729(4) 0.0312(14) Uani d PU 0.555(7) A 1
H H17A 0.0484 0.4769 0.8628 0.037 Uiso calc PR 0.555(7) A 1
C C18A 0.618(2) 0.0940(16) 1.2057(9) 0.040(4) Uani d PU 0.555(7) A 1
H H18A 0.6436 0.1367 1.2483 0.061 Uiso calc PR 0.555(7) A 1
H H18B 0.7343 0.0685 1.1941 0.061 Uiso calc PR 0.555(7) A 1
H H18C 0.5423 0.0236 1.2095 0.061 Uiso calc PR 0.555(7) A 1
N N1B 0.544(5) 0.186(3) 1.151(3) 0.022(2) Uani d PU 0.45 A 2
C C1B 0.3643(13) 0.2454(8) 1.0446(5) 0.0262(16) Uani d PU 0.445(7) A 2
H H1BA 0.3072 0.2232 1.0007 0.031 Uiso calc PR 0.445(7) A 2
C C2B 0.443(3) 0.1573(12) 1.0917(10) 0.029(2) Uani d PU 0.445(7) A 2
H H2BA 0.4241 0.0752 1.0805 0.034 Uiso calc PR 0.445(7) A 2
C C3B 0.546(3) 0.3028(12) 1.1733(8) 0.021(2) Uani d PU 0.445(7) A 2
H H3BA 0.6026 0.3218 1.2177 0.025 Uiso calc PR 0.445(7) A 2
C C4B 0.4663(15) 0.3915(9) 1.1306(5) 0.0257(15) Uani d PU 0.445(7) A 2
H H4BA 0.4740 0.4721 1.1457 0.031 Uiso calc PR 0.445(7) A 2
C C5B 0.3727(11) 0.3669(8) 1.0646(4) 0.0246(14) Uani d PU 0.445(7) A 2
C C6B 0.2907(10) 0.4672(7) 1.0211(4) 0.0276(14) Uani d PU 0.445(7) A 2
H H6BA 0.3067 0.5450 1.0401 0.033 Uiso calc PR 0.445(7) A 2
C C7B 0.1948(10) 0.4609(7) 0.9569(4) 0.0277(14) Uani d PU 0.445(7) A 2
H H7BA 0.1786 0.3843 0.9366 0.033 Uiso calc PR 0.445(7) A 2
C C8B 0.1140(11) 0.5666(8) 0.9168(5) 0.0258(14) Uani d PU 0.445(7) A 2
C C9B 0.1359(14) 0.6857(9) 0.9432(5) 0.0248(16) Uani d PU 0.445(7) A 2
H H9BA 0.1989 0.6971 0.9877 0.030 Uiso calc PR 0.445(7) A 2
C C10B 0.066(3) 0.7876(14) 0.9045(12) 0.024(2) Uani d PU 0.445(7) A 2
C C11B 0.073(2) 0.9053(11) 0.9303(6) 0.031(2) Uani d PU 0.445(7) A 2
H H11B 0.1359 0.9193 0.9747 0.037 Uiso calc PR 0.445(7) A 2
C C12B -0.009(2) 1.0020(13) 0.8918(6) 0.035(2) Uani d PU 0.445(7) A 2
H H12B 0.0004 1.0804 0.9101 0.042 Uiso calc PR 0.445(7) A 2
C C13B -0.110(4) 0.983(2) 0.8243(10) 0.033(3) Uani d PU 0.445(7) A 2
H H13B -0.1654 1.0503 0.8000 0.040 Uiso calc PR 0.445(7) A 2
C C14B -0.128(5) 0.8686(15) 0.7928(12) 0.024(3) Uani d PU 0.445(7) A 2
H H14B -0.1891 0.8547 0.7483 0.029 Uiso calc PR 0.445(7) A 2
C C15B -0.0405(15) 0.7753(7) 0.8384(5) 0.0125(13) Uiso d PU 0.445(7) A 2
C C16B -0.056(2) 0.6447(17) 0.8116(6) 0.031(2) Uani d PU 0.445(7) A 2
H H16B -0.1177 0.6311 0.7671 0.037 Uiso calc PR 0.445(7) A 2
C C17B 0.0140(14) 0.5504(11) 0.8485(5) 0.0323(19) Uani d PU 0.445(7) A 2
H H17B -0.0016 0.4722 0.8301 0.039 Uiso calc PR 0.445(7) A 2
C C18B 0.624(3) 0.0915(12) 1.2029(8) 0.026(3) Uani d PU 0.445(7) A 2
H H18G 0.5790 0.0120 1.1874 0.039 Uiso calc PR 0.445(7) A 2
H H18D 0.5873 0.1095 1.2451 0.039 Uiso calc PR 0.445(7) A 2
H H18E 0.7586 0.0928 1.2093 0.039 Uiso calc PR 0.445(7) A 2

loop_
_atom_site_aniso_label
_atom_site_aniso_U_11
_atom_site_aniso_U_22
_atom_site_aniso_U_33
_atom_site_aniso_U_12
_atom_site_aniso_U_13
_atom_site_aniso_U_23
I1 0.05884(17) 0.02652(11) 0.03108(12) -0.00509(9) 0.00937(10) 0.00240(8)
N1A 0.014(7) 0.019(5) 0.037(3) -0.005(4) 0.014(4) 0.003(3)
C1A 0.029(3) 0.021(3) 0.033(3) -0.003(3) 0.013(2) 0.000(3)
C2A 0.024(3) 0.015(4) 0.032(3) 0.000(3) 0.011(2) -0.005(3)
C3A 0.020(5) 0.044(4) 0.034(5) -0.010(3) 0.004(3) -0.011(3)
C4A 0.030(4) 0.022(3) 0.037(4) 0.002(2) 0.012(3) -0.005(3)
C5A 0.027(3) 0.017(3) 0.030(3) 0.000(2) 0.012(2) 0.002(2)
C6A 0.029(3) 0.025(2) 0.033(3) 0.0001(19) 0.009(2) 0.001(2)
C7A 0.026(2) 0.026(2) 0.033(3) -0.0007(19) 0.007(2) 0.000(2)
C8A 0.028(3) 0.025(3) 0.030(3) -0.003(2) 0.012(2) 0.000(2)
C9A 0.026(3) 0.025(3) 0.030(3) -0.001(3) 0.011(2) 0.000(3)
C10A 0.020(5) 0.039(5) 0.026(3) 0.013(4) 0.010(3) 0.008(4)
C11A 0.029(3) 0.027(4) 0.037(4) 0.002(3) 0.011(3) 0.008(3)
C12A 0.032(5) 0.035(4) 0.058(7) 0.005(3) 0.017(5) 0.018(4)
C13A 0.027(5) 0.066(7) 0.049(8) 0.011(6) 0.012(6) 0.025(6)
C14A 0.027(7) 0.073(8) 0.045(7) -0.001(8) 0.013(5) 0.008(6)
C15A 0.027(3) 0.055(4) 0.042(3) -0.009(3) 0.015(2) -0.007(3)
C16A 0.027(3) 0.055(4) 0.042(3) -0.009(3) 0.015(2) -0.007(3)
C17A 0.032(4) 0.030(3) 0.033(4) -0.008(2) 0.011(3) -0.008(3)
C18A 0.019(5) 0.049(7) 0.050(7) 0.000(4) -0.001(5) -0.001(5)
N1B 0.014(7) 0.019(5) 0.037(3) -0.005(4) 0.014(4) 0.003(3)
C1B 0.030(3) 0.017(4) 0.033(4) -0.003(3) 0.011(3) -0.001(3)
C2B 0.030(4) 0.018(5) 0.042(4) 0.003(5) 0.019(3) -0.007(4)
C3B 0.016(5) 0.012(3) 0.035(6) -0.005(3) 0.004(4) -0.007(3)
C4B 0.031(4) 0.019(3) 0.031(4) -0.006(3) 0.017(3) -0.003(3)
C5B 0.030(3) 0.021(3) 0.026(3) -0.003(3) 0.012(3) -0.007(2)
C6B 0.029(3) 0.022(3) 0.032(3) 0.001(2) 0.009(2) 0.001(2)
C7B 0.028(3) 0.025(3) 0.032(3) 0.001(2) 0.009(2) -0.004(2)
C8B 0.024(3) 0.022(3) 0.031(4) 0.000(3) 0.007(3) 0.000(3)
C9B 0.029(3) 0.024(4) 0.022(3) 0.000(3) 0.008(2) -0.003(3)
C10B 0.009(4) 0.031(5) 0.032(4) 0.007(4) 0.007(3) -0.004(4)
C11B 0.031(4) 0.032(5) 0.030(5) 0.000(4) 0.008(4) 0.002(4)
C12B 0.036(5) 0.032(5) 0.039(6) 0.003(4) 0.014(5) 0.000(4)
C13B 0.026(7) 0.037(5) 0.041(7) 0.006(4) 0.015(6) 0.005(5)
C14B 0.018(6) 0.028(4) 0.026(4) 0.007(3) 0.003(4) 0.015(3)
C16B 0.030(5) 0.029(4) 0.035(5) 0.002(3) 0.009(4) -0.003(4)
C17B 0.026(4) 0.045(5) 0.026(4) -0.003(3) 0.006(3) -0.011(4)
C18B 0.039(8) 0.014(4) 0.032(5) 0.012(4) 0.022(5) 0.012(4)

loop_
_atom_type_symbol
_atom_type_description
_atom_type_scat_dispersion_real
_atom_type_scat_dispersion_imag
_atom_type_scat_source
C C 0.0033 0.0016 'International Tables Vol C Tables 4.2.6.8 and 6.1.1.4'
H H 0.0000 0.0000 'International Tables Vol C Tables 4.2.6.8 and 6.1.1.4'
N N 0.0061 0.0033 'International Tables Vol C Tables 4.2.6.8 and 6.1.1.4'
I I -0.4742 1.8119 'International Tables Vol C Tables 4.2.6.8 and 6.1.1.4'

loop_
_geom_angle_atom_site_label_1
_geom_angle_atom_site_label_2
_geom_angle_atom_site_label_3
_geom_angle_site_symmetry_1
_geom_angle_site_symmetry_3
_geom_angle
_geom_angle_publ_flag
C3A N1A C2A . . 117(3) ?
C3A N1A C18A . . 123(3) ?
C2A N1A C18A . . 119(2) ?
C2A C1A C5A . . 122.2(7) ?
C2A C1A H1AA . . 118.9 ?
C5A C1A H1AA . . 118.9 ?
C1A C2A N1A . . 120.9(15) ?
C1A C2A H2AA . . 119.5 ?
N1A C2A H2AA . . 119.5 ?
N1A C3A C4A . . 123(2) ?
N1A C3A H3AA . . 118.4 ?
C4A C3A H3AA . . 118.4 ?
C5A C4A C3A . . 120.0(9) ?
C5A C4A H4AA . . 120.0 ?
C3A C4A H4AA . . 120.0 ?
C4A C5A C1A . . 116.0(6) ?
C4A C5A C6A . . 123.9(7) ?
C1A C5A C6A . . 120.0(7) ?
C7A C6A C5A . . 123.4(6) ?
C7A C6A H6AA . . 118.3 ?
C5A C6A H6AA . . 118.3 ?
C6A C7A C8A . . 127.9(6) ?
C6A C7A H7AA . . 116.1 ?
C8A C7A H7AA . . 116.1 ?
C9A C8A C17A . . 120.8(6) ?
C9A C8A C7A . . 117.2(7) ?
C17A C8A C7A . . 122.0(7) ?
C8A C9A C10A . . 118.7(10) ?
C8A C9A H9AA . . 120.6 ?
C10A C9A H9AA . . 120.6 ?
C11A C10A C9A . . 119.1(14) ?
C11A C10A C15A . . 125.2(12) ?
C9A C10A C15A . . 115.3(11) ?
C12A C11A C10A . . 121.0(12) ?
C12A C11A H11A . . 119.5 ?
C10A C11A H11A . . 119.5 ?
C11A C12A C13A . . 119.0(13) ?
C11A C12A H12A . . 120.5 ?
C13A C12A H12A . . 120.5 ?
C14A C13A C12A . . 117.7(18) ?
C14A C13A H13A . . 121.1 ?
C12A C13A H13A . . 121.1 ?
C13A C14A C15A . . 132(2) ?
C13A C14A H14A . . 114.2 ?
C15A C14A H14A . . 114.2 ?
C16A C15A C14A . . 131.7(17) ?
C16A C15A C10A . . 123.1(14) ?
C14A C15A C10A . . 105.1(14) ?
C15A C16A C17A . . 123.3(14) ?
C15A C16A H16A . . 118.4 ?
C17A C16A H16A . . 118.4 ?
C16A C17A C8A . . 118.6(10) ?
C16A C17A H17A . . 120.7 ?
C8A C17A H17A . . 120.7 ?
C2B N1B C3B . . 120(3) ?
C2B N1B C18B . . 123(3) ?
C3B N1B C18B . . 116(4) ?
C5B C1B C2B . . 118.5(10) ?
C5B C1B H1BA . . 120.7 ?
C2B C1B H1BA . . 120.7 ?
N1B C2B C1B . . 123(2) ?
N1B C2B H2BA . . 118.7 ?
C1B C2B H2BA . . 118.7 ?
C4B C3B N1B . . 120(2) ?
C4B C3B H3BA . . 120.2 ?
N1B C3B H3BA . . 120.2 ?
C3B C4B C5B . . 122.4(9) ?
C3B C4B H4BA . . 118.8 ?
C5B C4B H4BA . . 118.8 ?
C1B C5B C4B . . 116.6(8) ?
C1B C5B C6B . . 124.0(8) ?
C4B C5B C6B . . 119.5(8) ?
C7B C6B C5B . . 127.8(7) ?
C7B C6B H6BA . . 116.1 ?
C5B C6B H6BA . . 116.1 ?
C6B C7B C8B . . 124.5(7) ?
C6B C7B H7BA . . 117.8 ?
C8B C7B H7BA . . 117.8 ?
C9B C8B C17B . . 118.4(8) ?
C9B C8B C7B . . 121.3(8) ?
C17B C8B C7B . . 120.3(9) ?
C10B C9B C8B . . 121.8(11) ?
C10B C9B H9BA . . 119.1 ?
C8B C9B H9BA . . 119.1 ?
C11B C10B C9B . . 123.3(17) ?
C11B C10B C15B . . 114.6(13) ?
C9B C10B C15B . . 121.6(13) ?
C12B C11B C10B . . 121.5(13) ?
C12B C11B H11B . . 119.3 ?
C10B C11B H11B . . 119.3 ?
C11B C12B C13B . . 120.7(13) ?
C11B C12B H12B . . 119.7 ?
C13B C12B H12B . . 119.7 ?
C14B C13B C12B . . 123.1(17) ?
C14B C13B H13B . . 118.4 ?
C12B C13B H13B . . 118.4 ?
C13B C14B C15B . . 110.9(17) ?
C13B C14B H14B . . 124.6 ?
C15B C14B H14B . . 124.6 ?
C10B C15B C14B . . 129.0(13) ?
C10B C15B C16B . . 114.3(9) ?
C14B C15B C16B . . 116.6(12) ?
C17B C16B C15B . . 122.9(12) ?
C17B C16B H16B . . 118.5 ?
C15B C16B H16B . . 118.5 ?
C16B C17B C8B . . 120.8(11) ?
C16B C17B H17B . . 119.6 ?
C8B C17B H17B . . 119.6 ?
N1B C18B H18G . . 109.5 ?
N1B C18B H18D . . 109.5 ?
H18G C18B H18D . . 109.5 ?
N1B C18B H18E . . 109.5 ?
H18G C18B H18E . . 109.5 ?
H18D C18B H18E . . 109.5 ?

loop_
_geom_bond_atom_site_label_1
_geom_bond_atom_site_label_2
_geom_bond_site_symmetry_2
_geom_bond_distance
_geom_bond_publ_flag
N1A C3A . 1.34(3) ?
N1A C2A . 1.38(4) ?
N1A C18A . 1.45(4) ?
C1A C2A . 1.354(13) ?
C1A C5A . 1.408(10) ?
C1A H1AA . 0.93 ?
C2A H2AA . 0.93 ?
C3A C4A . 1.390(17) ?
C3A H3AA . 0.93 ?
C4A C5A . 1.378(10) ?
C4A H4AA . 0.93 ?
C5A C6A . 1.467(8) ?
C6A C7A . 1.337(8) ?
C6A H6AA . 0.93 ?
C7A C8A . 1.460(9) ?
C7A H7AA . 0.93 ?
C8A C9A . 1.386(10) ?
C8A C17A . 1.442(10) ?
C9A C10A . 1.429(15) ?
C9A H9AA . 0.93 ?
C10A C11A . 1.417(16) ?
C10A C15A . 1.51(2) ?
C11A C12A . 1.360(11) ?
C11A H11A . 0.93 ?
C12A C13A . 1.416(17) ?
C12A H12A . 0.93 ?
C13A C14A . 1.38(3) ?
C13A H13A . 0.93 ?
C14A C15A . 1.43(2) ?
C14A H14A . 0.93 ?
C15A C16A . 1.23(2) ?
C16A C17A . 1.372(18) ?
C16A H16A . 0.93 ?
C17A H17A . 0.93 ?
C18A H18A . 0.96 ?
C18A H18B . 0.96 ?
C18A H18C . 0.96 ?
N1B C2B . 1.31(6) ?
N1B C3B . 1.36(4) ?
N1B C18B . 1.50(5) ?
C1B C5B . 1.385(12) ?
C1B C2B . 1.393(18) ?
C1B H1BA . 0.93 ?
C2B H2BA . 0.93 ?
C3B C4B . 1.350(17) ?
C3B H3BA . 0.93 ?
C4B C5B . 1.393(12) ?
C4B H4BA . 0.93 ?
C5B C6B . 1.456(11) ?
C6B C7B . 1.342(10) ?
C6B H6BA . 0.93 ?
C7B C8B . 1.465(11) ?
C7B H7BA . 0.93 ?
C8B C9B . 1.404(12) ?
C8B C17B . 1.432(12) ?
C9B C10B . 1.397(19) ?
C9B H9BA . 0.93 ?
C10B C11B . 1.385(19) ?
C10B C15B . 1.41(2) ?
C11B C12B . 1.378(15) ?
C11B H11B . 0.93 ?
C12B C13B . 1.424(17) ?
C12B H12B . 0.93 ?
C13B C14B . 1.40(2) ?
C13B H13B . 0.93 ?
C14B C15B . 1.435(15) ?
C14B H14B . 0.93 ?
C15B C16B . 1.52(2) ?
C16B C17B . 1.313(19) ?
C16B H16B . 0.93 ?
C17B H17B . 0.93 ?
C18B H18G . 0.96 ?
C18B H18D . 0.96 ?
C18B H18E . 0.96 ?

loop_
_geom_hbond_atom_site_label_D
_geom_hbond_atom_site_label_H
_geom_hbond_atom_site_label_A
_geom_hbond_site_symmetry_A
_geom_hbond_distance_DH
_geom_hbond_distance_HA
_geom_hbond_distance_DA
_geom_hbond_angle_DHA
_geom_hbond_publ_flag
C18A H18A I1 3_667 0.96 3.05 3.928(17) 152 y
C18A H18B Cg1 3_667 0.96 2.63 3.513(18) 153 y
C18A H18B Cg2 3_667 0.96 2.65 3.517(18) 150 y
C18B H18E Cg1 3_667 0.96 2.62 3.44(2) 143 y
C18B H18E Cg2 3_667 0.96 2.66 3.45(2) 139 y

loop_
_geom_torsion_atom_site_label_1
_geom_torsion_atom_site_label_2
_geom_torsion_atom_site_label_3
_geom_torsion_atom_site_label_4
_geom_torsion_site_symmetry_1
_geom_torsion_site_symmetry_2
_geom_torsion_site_symmetry_3
_geom_torsion_site_symmetry_4
_geom_torsion
_geom_torsion_publ_flag
C5A C1A C2A N1A . . . . 6(2) ?
C3A N1A C2A C1A . . . . -8(3) ?
C18A N1A C2A C1A . . . . -177.7(16) ?
C2A N1A C3A C4A . . . . 4(3) ?
C18A N1A C3A C4A . . . . 174.0(18) ?
N1A C3A C4A C5A . . . . 1(3) ?
C3A C4A C5A C1A . . . . -3.3(14) ?
C3A C4A C5A C6A . . . . 176.4(11) ?
C2A C1A C5A C4A . . . . 0.1(13) ?
C2A C1A C5A C6A . . . . -179.6(10) ?
C4A C5A C6A C7A . . . . -0.4(10) ?
C1A C5A C6A C7A . . . . 179.2(6) ?
C5A C6A C7A C8A . . . . -179.7(6) ?
C6A C7A C8A C9A . . . . -178.5(6) ?
C6A C7A C8A C17A . . . . 2.1(10) ?
C17A C8A C9A C10A . . . . 2.7(14) ?
C7A C8A C9A C10A . . . . -176.7(12) ?
C8A C9A C10A C11A . . . . -177.1(13) ?
C8A C9A C10A C15A . . . . -4(2) ?
C9A C10A C11A C12A . . . . 179.0(13) ?
C15A C10A C11A C12A . . . . 6(3) ?
C10A C11A C12A C13A . . . . -4(2) ?
C11A C12A C13A C14A . . . . 2(4) ?
C12A C13A C14A C15A . . . . -2(5) ?
C13A C14A C15A C16A . . . . -178(3) ?
C13A C14A C15A C10A . . . . 4(4) ?
C11A C10A C15A C16A . . . . 176.1(17) ?
C9A C10A C15A C16A . . . . 3(2) ?
C11A C10A C15A C14A . . . . -6(3) ?
C9A C10A C15A C14A . . . . -178.7(19) ?
C14A C15A C16A C17A . . . . -179(2) ?
C10A C15A C16A C17A . . . . -1(2) ?
C15A C16A C17A C8A . . . . 0(2) ?
C9A C8A C17A C16A . . . . -0.9(13) ?
C7A C8A C17A C16A . . . . 178.5(10) ?
C3B N1B C2B C1B . . . . 12(4) ?
C18B N1B C2B C1B . . . . 178(2) ?
C5B C1B C2B N1B . . . . -8(3) ?
C2B N1B C3B C4B . . . . -9(4) ?
C18B N1B C3B C4B . . . . -176.2(19) ?
N1B C3B C4B C5B . . . . 3(3) ?
C2B C1B C5B C4B . . . . 2.0(16) ?
C2B C1B C5B C6B . . . . -178.1(12) ?
C3B C4B C5B C1B . . . . 0.3(17) ?
C3B C4B C5B C6B . . . . -179.6(13) ?
C1B C5B C6B C7B . . . . 0.7(13) ?
C4B C5B C6B C7B . . . . -179.4(8) ?
C5B C6B C7B C8B . . . . 179.0(7) ?
C6B C7B C8B C9B . . . . 1.5(12) ?
C6B C7B C8B C17B . . . . 179.9(8) ?
C17B C8B C9B C10B . . . . -1.0(18) ?
C7B C8B C9B C10B . . . . 177.5(14) ?
C8B C9B C10B C11B . . . . 175.4(16) ?
C8B C9B C10B C15B . . . . 4(3) ?
C9B C10B C11B C12B . . . . -175.2(17) ?
C15B C10B C11B C12B . . . . -3(3) ?
C10B C11B C12B C13B . . . . 1(3) ?
C11B C12B C13B C14B . . . . -1(4) ?
C12B C13B C14B C15B . . . . 2(4) ?
C11B C10B C15B C14B . . . . 6(3) ?
C9B C10B C15B C14B . . . . 178(2) ?
C11B C10B C15B C16B . . . . -177.2(17) ?
C9B C10B C15B C16B . . . . -5(3) ?
C13B C14B C15B C10B . . . . -5(4) ?
C13B C14B C15B C16B . . . . 178(2) ?
C10B C15B C16B C17B . . . . 4(2) ?
C14B C15B C16B C17B . . . . -178(2) ?
C15B C16B C17B C8B . . . . -1(2) ?
C9B C8B C17B C16B . . . . -0.2(16) ?
C7B C8B C17B C16B . . . . -178.7(12) ?
